data_7240792
loop_
_publ_author_name
'Shimoyama, Daisuke'
'Sekiya, Ryo'
'Maekawa, Hiroyuki'
'Kudo, Hiroto'
'HAINO, Takeharu'

_publ_section_title
;
 One-dimensional arrangement of NORIA in the solid-state
;
_journal_name_full CrystEngComm
_journal_paper_doi 10.1039/D0CE00650E
_journal_year 2020
_chemical_formula_moiety '(C102 H96 O24), 3(C7 H8), 12(C3 H7 N O), 6(C H Cl3), 12(H2 O)'
_chemical_formula_sum 'C165 H234 Cl18 N12 O48'
_chemical_formula_weight 3791.73
_space_group_IT_number 176
_space_group_name_Hall '-P 6c'
_space_group_name_H-M_alt 'P 63/m'
_symmetry_cell_setting hexagonal
_symmetry_Int_Tables_number 176
_symmetry_space_group_name_Hall '-P 6c'
_symmetry_space_group_name_H-M 'P 63/m'
_atom_sites_solution_hydrogens geom
_audit_creation_date 2020-06-16T13:56:29-00:00
_audit_creation_method 'WinGX routine CIF_UPDATE'
_audit_update_record
;
2020-06-17 deposited with the CCDC.	2020-06-26 downloaded from the CCDC.
;
_cell_angle_alpha 90
_cell_angle_beta 90
_cell_angle_gamma 120
_cell_formula_units_Z 1
_cell_length_a 20.144(5)
_cell_length_b 20.144(5)
_cell_length_c 25.290(7)
_cell_measurement_reflns_used 9444
_cell_measurement_temperature 93(2)
_cell_measurement_theta_max 18.85
_cell_measurement_theta_min 2.18
_cell_volume 8887(4)
_computing_cell_refinement 'Bruker SAINT'
_computing_data_collection 'Bruker APEX2'
_computing_structure_refinement 'SHELXL-2018/3 (Sheldrick, 2018)'
_computing_structure_solution 'SHELXT 2014/5 (Sheldrick, 2014)'
_diffrn_ambient_temperature 93(2)
_diffrn_measured_fraction_theta_full 0.998
_diffrn_measured_fraction_theta_max 0.998
_diffrn_measurement_device_type 'Bluker APEX-II CCD'
_diffrn_measurement_method '\w scans'
_diffrn_radiation_monochromator graphite
_diffrn_radiation_source 'sealed tube'
_diffrn_radiation_type MoK\a
_diffrn_radiation_wavelength 0.71073
_diffrn_reflns_av_R_equivalents 0.0583
_diffrn_reflns_av_unetI/netI 0.0232
_diffrn_reflns_Laue_measured_fraction_full 0.998
_diffrn_reflns_Laue_measured_fraction_max 0.998
_diffrn_reflns_limit_h_max 18
_diffrn_reflns_limit_h_min -18
_diffrn_reflns_limit_k_max 18
_diffrn_reflns_limit_k_min -18
_diffrn_reflns_limit_l_max 22
_diffrn_reflns_limit_l_min -22
_diffrn_reflns_number 44702
_diffrn_reflns_point_group_measured_fraction_full 0.998
_diffrn_reflns_point_group_measured_fraction_max 0.998
_diffrn_reflns_theta_full 18.845
_diffrn_reflns_theta_max 18.844
_diffrn_reflns_theta_min 1.989
_exptl_absorpt_coefficient_mu 0.181
_exptl_absorpt_correction_type none
_exptl_crystal_colour colorless
_exptl_crystal_density_diffrn 0.709
_exptl_crystal_description block
_exptl_crystal_F_000 1998
_exptl_crystal_size_max 0.3
_exptl_crystal_size_mid 0.18
_exptl_crystal_size_min 0.18
_refine_diff_density_max 0.478
_refine_diff_density_min -0.385
_refine_diff_density_rms 0.091
_refine_ls_extinction_method none
_refine_ls_goodness_of_fit_ref 2.862
_refine_ls_hydrogen_treatment constr
_refine_ls_matrix_type full
_refine_ls_number_parameters 254
_refine_ls_number_reflns 2416
_refine_ls_number_restraints 0
_refine_ls_restrained_S_all 2.862
_refine_ls_R_factor_all 0.2126
_refine_ls_R_factor_gt 0.1692
_refine_ls_shift/su_max 0
_refine_ls_shift/su_mean 0
_refine_ls_structure_factor_coef Fsqd
_refine_ls_weighting_details 'w=1/[\s^2^(Fo^2^)+(0.2000P)^2^] where P=(Fo^2^+2Fc^2^)/3'
_refine_ls_weighting_scheme calc
_refine_ls_wR_factor_gt 0.5562
_refine_ls_wR_factor_ref 0.6065
_reflns_Friedel_coverage 0
_reflns_number_gt 1554
_reflns_number_total 2416
_reflns_threshold_expression 'I > 2\s(I)'
_cod_data_source_file d0ce00650e2.cif
_cod_data_source_block platon_sq_CCDC3
_cod_original_cell_volume 8887(5)
_cod_database_code 7240792

loop_
_symmetry_equiv_pos_as_xyz
'x, y, z'
'-y, x-y, z'
'-x+y, -x, z'
'-x, -y, z+1/2'
'y, -x+y, z+1/2'
'x-y, x, z+1/2'
'-x, -y, -z'
'y, -x+y, -z'
'x-y, x, -z'
'x, y, -z-1/2'
'-y, x-y, -z-1/2'
'-x+y, -x, -z-1/2'

loop_
_atom_site_label
_atom_site_type_symbol
_atom_site_fract_x
_atom_site_fract_y
_atom_site_fract_z
_atom_site_U_iso_or_equiv
_atom_site_adp_type
_atom_site_occupancy
_atom_site_site_symmetry_order
_atom_site_calc_flag
_atom_site_refinement_flags_posn
_atom_site_refinement_flags_adp
_atom_site_refinement_flags_occupancy
_atom_site_disorder_assembly
_atom_site_disorder_group
C1 C 0.8789(8) 0.1727(8) 0.6206(7) 0.115(5) Uani 1 1 d . . . . .
C2 C 0.8392(10) 0.1906(10) 0.6572(8) 0.129(6) Uani 1 1 d . . . . .
C3 C 0.7688(9) 0.1390(8) 0.6758(7) 0.132(6) Uani 1 1 d . . . . .
H3 H 0.743823 0.153914 0.70111 0.159 Uiso 1 1 calc R U . . .
C4 C 0.7339(8) 0.0643(10) 0.6573(7) 0.127(5) Uani 1 1 d . . . . .
C5 C 0.7650(7) 0.0360(8) 0.6205(7) 0.122(6) Uani 1 1 d . . . . .
C6 C 0.8388(7) 0.0971(7) 0.6027(6) 0.118(6) Uani 1 1 d . . . . .
H6 H 0.862777 0.084079 0.57543 0.142 Uiso 1 1 calc R U . . .
C7 C 0.7300(8) -0.0428(6) 0.5995(9) 0.118(6) Uani 1 1 d . . . . .
H7 H 0.688528 -0.075837 0.624946 0.141 Uiso 1 1 calc R U . . .
C8 C 0.6898(10) -0.0490(6) 0.5465(12) 0.108(5) Uani 1 1 d . . . . .
C9 C 0.6106(10) -0.0614(7) 0.5521(12) 0.114(7) Uani 1 1 d . . . . .
C10 C 0.5798(9) -0.0681(6) 0.5024(14) 0.114(7) Uani 1 1 d . . . . .
H10 H 0.527816 -0.080002 0.501738 0.137 Uiso 1 1 calc R U . . .
C11 C 0.6136(9) -0.0600(7) 0.4530(12) 0.110(6) Uani 1 1 d . . . . .
C12 C 0.6914(9) -0.0486(7) 0.4522(13) 0.094(5) Uani 1 1 d . . . . .
C13 C 0.7179(10) -0.0449(7) 0.4977(13) 0.100(6) Uani 1 1 d . . . . .
H13 H 0.768259 -0.037705 0.497653 0.121 Uiso 1 1 calc R U . . .
C14 C 0.7217(8) -0.0473(8) 0.4034(10) 0.121(6) Uani 1 1 d . . . . .
H14 H 0.698655 -0.025589 0.378712 0.145 Uiso 1 1 calc R U . . .
C15 C 0.8149(6) 0.0102(6) 0.3996(7) 0.129(6) Uani 1 1 d . . . . .
H15A H 0.839974 -0.004401 0.427273 0.155 Uiso 1 1 calc R U . . .
H15B H 0.832929 0.002891 0.364853 0.155 Uiso 1 1 calc R U . . .
C16 C 0.8386(6) 0.0897(6) 0.4058(6) 0.119(5) Uani 1 1 d . . . . .
H16A H 0.824258 0.098627 0.441414 0.143 Uiso 1 1 calc R U . . .
H16B H 0.812375 0.104734 0.379266 0.143 Uiso 1 1 calc R U . . .
C17 C 0.9299(5) 0.1409(5) 0.3981(6) 0.122(6) Uani 1 1 d . . . . .
H17A H 0.955897 0.128061 0.426213 0.146 Uiso 1 1 calc R U . . .
H17B H 0.944387 0.128743 0.363598 0.146 Uiso 1 1 calc R U . . .
C301 C 0.2654(7) -0.1551(7) 0.4824(8) 0.156(7) Uani 1 1 d . . . . .
H30A H 0.214508 -0.200772 0.485375 0.234 Uiso 1 1 calc R U . . .
H30B H 0.287236 -0.138091 0.51775 0.234 Uiso 1 1 calc R U . . .
H30C H 0.261048 -0.11411 0.464778 0.234 Uiso 1 1 calc R U . . .
C302 C 0.2778(8) -0.2496(8) 0.4274(8) 0.184(9) Uani 1 1 d . . . . .
H30D H 0.224543 -0.279773 0.439466 0.276 Uiso 1 1 calc R U . . .
H30E H 0.278792 -0.244231 0.388878 0.276 Uiso 1 1 calc R U . . .
H30F H 0.305884 -0.275757 0.437523 0.276 Uiso 1 1 calc R U . . .
C303 C 0.3854(8) -0.1227(7) 0.4419(7) 0.129(6) Uani 1 1 d . . . . .
H303 H 0.404042 -0.071976 0.454565 0.155 Uiso 1 1 calc R U . . .
N301 N 0.3141(6) -0.1731(6) 0.4521(6) 0.125(5) Uani 1 1 d . . . . .
O1 O 0.5779(6) -0.0653(5) 0.4072(6) 0.137(5) Uani 1 1 d . . . . .
H1 H 0.530308 -0.087893 0.412342 0.205 Uiso 1 1 calc R U . . .
O2 O 0.8690(5) 0.2681(4) 0.6729(4) 0.129(4) Uani 1 1 d . . . . .
H2 H 0.871836 0.271096 0.706024 0.194 Uiso 1 1 calc R U . . .
O3 O 0.5733(6) -0.0668(6) 0.5945(7) 0.155(6) Uani 1 1 d . . . . .
H3A H 0.603372 -0.036173 0.617308 0.233 Uiso 1 1 calc R U . . .
O4 O 0.6625(5) 0.0087(5) 0.6753(5) 0.140(4) Uani 1 1 d . . . . .
H4 H 0.646736 0.027778 0.698163 0.21 Uiso 1 1 calc R U . . .
O301 O 0.4309(6) -0.1356(5) 0.4170(6) 0.171(5) Uani 1 1 d . . . . .
C201 C 0.7449(16) -0.2252(10) 0.7472(18) 0.205(7) Uani 0.5 1 d G . P A -1
H201 H 0.73622 -0.27588 0.74396 0.246 Uiso 0.5 1 calc R U P A -1
C202 C 0.6851(13) -0.2132(12) 0.7615(15) 0.205(7) Uani 0.5 1 d G . P A -1
H202 H 0.635533 -0.255675 0.768041 0.246 Uiso 0.5 1 calc R U P A -1
C203 C 0.6978(15) -0.1389(15) 0.7663(13) 0.205(7) Uani 0.5 1 d G . P A -1
H203 H 0.656927 -0.13074 0.776036 0.246 Uiso 0.5 1 calc R U P A -1
C204 C 0.7703(16) -0.0767(10) 0.7567(16) 0.205(7) Uani 0.5 1 d G . P A -1
H204 H 0.779008 -0.026009 0.75995 0.246 Uiso 0.5 1 calc R U P A -1
C205 C 0.8301(13) -0.0887(12) 0.7424(17) 0.205(7) Uani 0.5 1 d G . P A -1
H205 H 0.879695 -0.046213 0.73587 0.246 Uiso 0.5 1 calc R U P A -1
C206 C 0.8174(15) -0.1629(15) 0.7377(18) 0.205(7) Uani 0.5 1 d G . P A -1
C208 C 0.888(2) -0.1774(17) 0.744(3) 0.205(7) Uani 0.5 1 d . . P A -1
H20A H 0.869844 -0.232125 0.739569 0.307 Uiso 0.5 1 calc R U P A -1
H20B H 0.926436 -0.148138 0.716924 0.307 Uiso 0.5 1 calc R U P A -1
H20C H 0.910451 -0.160747 0.779128 0.307 Uiso 0.5 1 calc R U P A -1

loop_
_atom_site_aniso_label
_atom_site_aniso_U_11
_atom_site_aniso_U_22
_atom_site_aniso_U_33
_atom_site_aniso_U_23
_atom_site_aniso_U_13
_atom_site_aniso_U_12
C1 0.061(10) 0.069(12) 0.233(18) -0.022(10) -0.021(11) 0.046(10)
C2 0.067(11) 0.119(16) 0.223(18) -0.016(13) -0.023(11) 0.064(13)
C3 0.072(11) 0.040(9) 0.29(2) 0.003(10) 0.025(11) 0.034(8)
C4 0.045(10) 0.102(14) 0.233(18) 0.015(12) -0.003(10) 0.037(11)
C5 0.031(8) 0.100(13) 0.244(17) -0.028(11) 0.008(9) 0.038(10)
C6 0.055(9) 0.059(10) 0.241(18) 0.011(10) 0.020(9) 0.029(8)
C7 0.080(10) 0.020(8) 0.24(2) 0.010(8) 0.041(11) 0.012(7)
C8 0.101(16) 0.045(8) 0.18(2) -0.008(10) -0.036(15) 0.039(8)
C9 0.074(15) 0.057(9) 0.21(2) -0.024(11) -0.040(16) 0.029(8)
C10 0.063(11) 0.044(8) 0.23(3) -0.017(11) 0.014(17) 0.019(7)
C11 0.055(14) 0.047(8) 0.21(2) -0.020(10) -0.009(14) 0.010(7)
C12 0.064(14) 0.073(10) 0.136(18) 0.008(11) 0.019(12) 0.027(8)
C13 0.100(13) 0.048(8) 0.146(19) 0.000(11) 0.024(17) 0.031(8)
C14 0.084(11) 0.067(11) 0.21(2) 0.016(11) -0.027(13) 0.037(9)
C15 0.031(7) 0.054(9) 0.268(18) 0.034(9) -0.015(8) -0.004(6)
C16 0.074(9) 0.049(8) 0.243(17) -0.013(8) -0.008(9) 0.038(7)
C17 0.030(7) 0.039(8) 0.269(18) 0.018(8) 0.017(8) -0.003(5)
C301 0.069(9) 0.065(9) 0.34(2) 0.002(10) 0.020(11) 0.035(8)
C302 0.071(9) 0.065(10) 0.42(3) -0.054(13) -0.038(12) 0.040(8)
C303 0.024(8) 0.047(8) 0.28(2) 0.005(9) 0.001(9) -0.009(8)
N301 0.064(8) 0.062(8) 0.264(15) 0.001(8) -0.016(8) 0.044(8)
O1 0.055(6) 0.083(7) 0.284(16) 0.000(8) 0.014(8) 0.044(6)
O2 0.077(6) 0.045(5) 0.263(12) -0.014(6) -0.005(8) 0.029(5)
O3 0.069(7) 0.112(8) 0.276(16) -0.031(8) 0.044(8) 0.039(6)
O4 0.071(7) 0.081(7) 0.274(14) -0.004(6) 0.013(7) 0.043(6)
O301 0.064(7) 0.114(8) 0.334(16) -0.026(8) 0.016(8) 0.044(6)
C201 0.318(19) 0.189(12) 0.184(18) 0.02(2) 0.048(19) 0.184(13)
C202 0.318(19) 0.189(12) 0.184(18) 0.02(2) 0.048(19) 0.184(13)
C203 0.318(19) 0.189(12) 0.184(18) 0.02(2) 0.048(19) 0.184(13)
C204 0.318(19) 0.189(12) 0.184(18) 0.02(2) 0.048(19) 0.184(13)
C205 0.318(19) 0.189(12) 0.184(18) 0.02(2) 0.048(19) 0.184(13)
C206 0.318(19) 0.189(12) 0.184(18) 0.02(2) 0.048(19) 0.184(13)
C208 0.318(19) 0.189(12) 0.184(18) 0.02(2) 0.048(19) 0.184(13)

loop_
_atom_type_symbol
_atom_type_description
_atom_type_scat_dispersion_real
_atom_type_scat_dispersion_imag
_atom_type_scat_source
C C 0.0033 0.0016 'International Tables Vol C Tables 4.2.6.8 and 6.1.1.4'
H H 0 0 'International Tables Vol C Tables 4.2.6.8 and 6.1.1.4'
N N 0.0061 0.0033 'International Tables Vol C Tables 4.2.6.8 and 6.1.1.4'
O O 0.0106 0.006 'International Tables Vol C Tables 4.2.6.8 and 6.1.1.4'
Cl Cl 0.1484 0.1585 'International Tables Vol C Tables 4.2.6.8 and 6.1.1.4'

loop_
_geom_angle_atom_site_label_1
_geom_angle_atom_site_label_2
_geom_angle_atom_site_label_3
_geom_angle
_geom_angle_site_symmetry_1
_geom_angle_site_symmetry_3
_geom_angle_publ_flag
C2 C1 C6 114.0(14) . . ?
C2 C1 C14 123.1(13) . 8_666 ?
C6 C1 C14 122.3(15) . 8_666 ?
C3 C2 C1 123.5(15) . . ?
C3 C2 O2 116.7(16) . . ?
C1 C2 O2 119.5(15) . . ?
C2 C3 C4 118.9(15) . . ?
C2 C3 H3 120.5 . . ?
C4 C3 H3 120.5 . . ?
O4 C4 C3 121.7(16) . . ?
O4 C4 C5 112.7(14) . . ?
C3 C4 C5 125.6(14) . . ?
C4 C5 C6 110.0(13) . . ?
C4 C5 C7 127.6(13) . . ?
C6 C5 C7 122.4(14) . . ?
C1 C6 C5 127.9(14) . . ?
C1 C6 H6 116.1 . . ?
C5 C6 H6 116.1 . . ?
C5 C7 C8 110.4(12) . . ?
C5 C7 C17 109.4(13) . 9_546 ?
C8 C7 C17 118.3(14) . 9_546 ?
C5 C7 H7 105.9 . . ?
C8 C7 H7 105.9 . . ?
C17 C7 H7 105.9 9_546 . ?
C13 C8 C9 118.8(19) . . ?
C13 C8 C7 127(2) . . ?
C9 C8 C7 114(2) . . ?
O3 C9 C10 122.5(19) . . ?
O3 C9 C8 129(2) . . ?
C10 C9 C8 109(2) . . ?
C9 C10 C11 130(2) . . ?
C9 C10 H10 115.2 . . ?
C11 C10 H10 115.2 . . ?
O1 C11 C10 123.6(19) . . ?
O1 C11 C12 119(3) . . ?
C10 C11 C12 117(2) . . ?
C13 C12 C14 130.7(18) . . ?
C13 C12 C11 113(2) . . ?
C14 C12 C11 116(2) . . ?
C12 C13 C8 133(2) . . ?
C12 C13 H13 113.4 . . ?
C8 C13 H13 113.4 . . ?
C12 C14 C1 118.8(14) . 9_546 ?
C12 C14 C15 114.0(15) . . ?
C1 C14 C15 105.9(14) 9_546 . ?
C12 C14 H14 105.7 . . ?
C1 C14 H14 105.7 9_546 . ?
C15 C14 H14 105.7 . . ?
C16 C15 C14 114.0(11) . . ?
C16 C15 H15A 108.8 . . ?
C14 C15 H15A 108.8 . . ?
C16 C15 H15B 108.8 . . ?
C14 C15 H15B 108.8 . . ?
H15A C15 H15B 107.6 . . ?
C15 C16 C17 109.8(9) . . ?
C15 C16 H16A 109.7 . . ?
C17 C16 H16A 109.7 . . ?
C15 C16 H16B 109.7 . . ?
C17 C16 H16B 109.7 . . ?
H16A C16 H16B 108.2 . . ?
C7 C17 C16 111.6(9) 8_666 . ?
C7 C17 H17A 109.3 8_666 . ?
C16 C17 H17A 109.3 . . ?
C7 C17 H17B 109.3 8_666 . ?
C16 C17 H17B 109.3 . . ?
H17A C17 H17B 108 . . ?
N301 C301 H30A 109.5 . . ?
N301 C301 H30B 109.5 . . ?
H30A C301 H30B 109.5 . . ?
N301 C301 H30C 109.5 . . ?
H30A C301 H30C 109.5 . . ?
H30B C301 H30C 109.5 . . ?
N301 C302 H30D 109.5 . . ?
N301 C302 H30E 109.5 . . ?
H30D C302 H30E 109.5 . . ?
N301 C302 H30F 109.5 . . ?
H30D C302 H30F 109.5 . . ?
H30E C302 H30F 109.5 . . ?
O301 C303 N301 125.3(13) . . ?
O301 C303 H303 117.4 . . ?
N301 C303 H303 117.4 . . ?
C303 N301 C301 122.6(12) . . ?
C303 N301 C302 120.5(13) . . ?
C301 N301 C302 116.6(11) . . ?
C11 O1 H1 109.5 . . ?
C2 O2 H2 109.5 . . ?
C9 O3 H3A 109.5 . . ?
C4 O4 H4 109.5 . . ?
C202 C201 C206 120 . . ?
C202 C201 H201 120 . . ?
C206 C201 H201 120 . . ?
C201 C202 C203 120 . . ?
C201 C202 H202 120 . . ?
C203 C202 H202 120 . . ?
C204 C203 C202 120 . . ?
C204 C203 H203 120 . . ?
C202 C203 H203 120 . . ?
C205 C204 C203 120 . . ?
C205 C204 H204 120 . . ?
C203 C204 H204 120 . . ?
C204 C205 C206 120 . . ?
C204 C205 H205 120 . . ?
C206 C205 H205 120 . . ?
C205 C206 C201 120 . . ?
C205 C206 C208 119(2) . . ?
C201 C206 C208 117(2) . . ?
C206 C208 H20A 109.5 . . ?
C206 C208 H20B 109.5 . . ?
H20A C208 H20B 109.5 . . ?
C206 C208 H20C 109.5 . . ?
H20A C208 H20C 109.5 . . ?
H20B C208 H20C 109.5 . . ?

loop_
_geom_bond_atom_site_label_1
_geom_bond_atom_site_label_2
_geom_bond_distance
_geom_bond_site_symmetry_2
_geom_bond_publ_flag
C1 C2 1.384(18) . ?
C1 C6 1.396(16) . ?
C1 C14 1.49(2) 8_666 ?
C2 C3 1.356(18) . ?
C2 O2 1.421(17) . ?
C3 C4 1.387(18) . ?
C3 H3 0.95 . ?
C4 O4 1.384(14) . ?
C4 C5 1.393(18) . ?
C5 C6 1.449(17) . ?
C5 C7 1.476(17) . ?
C6 H6 0.95 . ?
C7 C8 1.54(2) . ?
C7 C17 1.539(17) 9_546 ?
C7 H7 1 . ?
C8 C13 1.34(2) . ?
C8 C9 1.49(3) . ?
C9 O3 1.28(2) . ?
C9 C10 1.38(2) . ?
C10 C11 1.39(2) . ?
C10 H10 0.95 . ?
C11 O1 1.34(2) . ?
C11 C12 1.47(2) . ?
C12 C13 1.26(2) . ?
C12 C14 1.37(2) . ?
C13 H13 0.95 . ?
C14 C15 1.644(18) . ?
C14 H14 1 . ?
C15 C16 1.432(15) . ?
C15 H15A 0.99 . ?
C15 H15B 0.99 . ?
C16 C17 1.608(15) . ?
C16 H16A 0.99 . ?
C16 H16B 0.99 . ?
C17 H17A 0.99 . ?
C17 H17B 0.99 . ?
C301 N301 1.426(16) . ?
C301 H30A 0.98 . ?
C301 H30B 0.98 . ?
C301 H30C 0.98 . ?
C302 N301 1.475(16) . ?
C302 H30D 0.98 . ?
C302 H30E 0.98 . ?
C302 H30F 0.98 . ?
C303 O301 1.242(17) . ?
C303 N301 1.304(14) . ?
C303 H303 0.95 . ?
O1 H1 0.84 . ?
O2 H2 0.84 . ?
O3 H3A 0.84 . ?
O4 H4 0.84 . ?
C201 C202 1.39 . ?
C201 C206 1.39 . ?
C201 H201 0.95 . ?
C202 C203 1.39 . ?
C202 H202 0.95 . ?
C203 C204 1.39 . ?
C203 H203 0.95 . ?
C204 C205 1.39 . ?
C204 H204 0.95 . ?
C205 C206 1.39 . ?
C205 H205 0.95 . ?
C206 C208 1.59(3) . ?
C208 H20A 0.98 . ?
C208 H20B 0.98 . ?
C208 H20C 0.98 . ?
